data_7062006
loop_
_publ_author_name
'Hulushe, Siya T.'
'Malan, Frederick P.'
'Hosten, Eric C.'
'Lobb, Kevin A.'
'Khanye, Setshaba D.'
'Watkins, Gareth M.'

_publ_section_title
;
 Photo-and thermoresponsive N-salicylideneaniline derivatives: solid-state
 studies and structural aspects
;
_journal_name_full 'New Journal of Chemistry'
_journal_paper_doi 10.1039/D1NJ03056F
_journal_year 2022
_chemical_absolute_configuration unk
_chemical_formula_moiety 'C14 H12 N2 O3'
_chemical_formula_sum 'C14 H12 N2 O3'
_chemical_formula_weight 256.26
_chemical_name_common 5-nitrosalicylaldehyde-p-toluidine
_chemical_name_systematic 2-((E)-(p-tolylimino)methyl)-4-nitrophenol
_space_group_crystal_system monoclinic
_space_group_IT_number 14
_space_group_name_Hall '-P 2ybc'
_space_group_name_H-M_alt 'P 1 21/c 1'
_atom_sites_solution_hydrogens mixed
_atom_sites_solution_primary dual
_atom_sites_solution_secondary difmap
_audit_creation_method SHELXL-2016/6
_audit_update_record
;
2022-07-18 deposited with the CCDC.	2022-10-24 downloaded from the CCDC.
;
_cell_angle_alpha 90
_cell_angle_beta 95.289(2)
_cell_angle_gamma 90
_cell_formula_units_Z 4
_cell_length_a 14.0746(8)
_cell_length_b 13.9715(7)
_cell_length_c 6.1944(4)
_cell_measurement_reflns_used 4844
_cell_measurement_temperature 150(2)
_cell_measurement_theta_max 21.68
_cell_measurement_theta_min 2.91
_cell_volume 1212.90(12)
_computing_cell_refinement 'Bruker SAINT'
_computing_data_collection 'Bruker APEX4'
_computing_data_reduction 'Bruker SAINT'
_computing_molecular_graphics 'Bruker SHELXTL'
_computing_publication_material 'Bruker SHELXTL'
_computing_structure_refinement 'SHELXL-2016/6 (Sheldrick, 2016)'
_computing_structure_solution 'SHELXT 2014/5 (Sheldrick, 2014)'
_diffrn_ambient_temperature 150(2)
_diffrn_detector_area_resol_mean 9.89
_diffrn_measured_fraction_theta_full 0.991
_diffrn_measured_fraction_theta_max 0.991
_diffrn_measurement_device_type 'Bruker APEX-IV CCD'
_diffrn_measurement_method '\f and \w scans'
_diffrn_radiation_monochromator graphite
_diffrn_radiation_probe x-ray
_diffrn_radiation_type MoK\a
_diffrn_radiation_wavelength 0.71073
_diffrn_reflns_av_R_equivalents 0.0655
_diffrn_reflns_av_unetI/netI 0.0533
_diffrn_reflns_Laue_measured_fraction_full 0.991
_diffrn_reflns_Laue_measured_fraction_max 0.991
_diffrn_reflns_limit_h_max 14
_diffrn_reflns_limit_h_min -14
_diffrn_reflns_limit_k_max 13
_diffrn_reflns_limit_k_min -14
_diffrn_reflns_limit_l_max 6
_diffrn_reflns_limit_l_min -6
_diffrn_reflns_number 5853
_diffrn_reflns_point_group_measured_fraction_full 0.991
_diffrn_reflns_point_group_measured_fraction_max 0.991
_diffrn_reflns_theta_full 21.978
_diffrn_reflns_theta_max 21.978
_diffrn_reflns_theta_min 2.058
_diffrn_source 'rotating-anode X-ray tube'
_exptl_absorpt_coefficient_mu 0.101
_exptl_absorpt_correction_T_max 0.7447
_exptl_absorpt_correction_T_min 0.6145
_exptl_absorpt_correction_type multi-scan
_exptl_absorpt_process_details
;
 SADABS 2016/2: Krause, L., Herbst-Irmer, R., Sheldrick G.M. & Stalke D.,
 J. Appl. Cryst. 48 (2015) 3-10
;
_exptl_crystal_colour orange
_exptl_crystal_density_diffrn 1.403
_exptl_crystal_density_method 'Not measured'
_exptl_crystal_description needle
_exptl_crystal_F_000 536
_exptl_crystal_recrystallization_method 'slow evaporation from methano/hexane mixture'
_exptl_crystal_size_max 0.260
_exptl_crystal_size_mid 0.219
_exptl_crystal_size_min 0.084
_refine_diff_density_max 0.012
_refine_diff_density_min -0.009
_refine_diff_density_rms 0.002
_refine_ls_extinction_method none
_refine_ls_goodness_of_fit_ref 1.020
_refine_ls_hydrogen_treatment mixed
_refine_ls_matrix_type full
_refine_ls_number_parameters 179
_refine_ls_number_reflns 1474
_refine_ls_number_restraints 0
_refine_ls_restrained_S_all 1.020
_refine_ls_R_factor_all 0.1151
_refine_ls_R_factor_gt 0.0622
_refine_ls_shift/su_max 0.140
_refine_ls_shift/su_mean 0.006
_refine_ls_structure_factor_coef Fsqd
_refine_ls_weighting_details 'w=1/[\s^2^(Fo^2^)+(0.0900P)^2^+0.0037P] where P=(Fo^2^+2Fc^2^)/3'
_refine_ls_weighting_scheme calc
_refine_ls_wR_factor_gt 0.1566
_refine_ls_wR_factor_ref 0.2187
_reflns_Friedel_coverage 0.000
_reflns_number_gt 904
_reflns_number_total 1474
_reflns_threshold_expression 'I > 2\s(I)'
_cod_data_source_file d1nj03056f3.cif
_cod_data_source_block SOLVE_1F_a
_cod_original_sg_symbol_H-M 'P 21/c'
_cod_database_code 7062006
_shelx_space_group_comment
;
The symmetry employed for this shelxl refinement is uniquely defined
by the following loop, which should always be used as a source of
symmetry information in preference to the above space-group names.
They are only intended as comments.
;
_shelx_estimated_absorpt_t_min 0.974
_shelx_estimated_absorpt_t_max 0.992

loop_
_space_group_symop_operation_xyz
'x, y, z'
'-x, y+1/2, -z+1/2'
'-x, -y, -z'
'x, -y-1/2, z-1/2'

loop_
_atom_site_label
_atom_site_type_symbol
_atom_site_fract_x
_atom_site_fract_y
_atom_site_fract_z
_atom_site_U_iso_or_equiv
_atom_site_adp_type
_atom_site_occupancy
_atom_site_site_symmetry_order
_atom_site_calc_flag
_atom_site_refinement_flags_posn
_atom_site_refinement_flags_adp
_atom_site_refinement_flags_occupancy
_atom_site_disorder_assembly
_atom_site_disorder_group
O1 O 0.3111(3) 0.3335(3) 0.6894(6) 0.089(2) Uani 1 1 d . . . . .
O2 O 0.6303(3) 0.4437(3) 0.1002(7) 0.095(2) Uani 1 1 d . . . . .
N1 N 0.2127(3) 0.3802(3) 0.3390(6) 0.079(2) Uani 1 1 d . . . . .
O3 O 0.7161(3) 0.4042(3) 0.3932(7) 0.108(2) Uani 1 1 d . . . . .
N2 N 0.6385(3) 0.4141(3) 0.2888(8) 0.086(2) Uani 1 1 d . . . . .
C11 C 0.3824(3) 0.3859(3) 0.3744(7) 0.073(2) Uani 1 1 d . . . . .
C16 C 0.4652(3) 0.4064(3) 0.2786(8) 0.074(2) Uani 1 1 d . . . . .
H16 H 0.461547 0.430074 0.134370 0.089 Uiso 1 1 calc R U . . .
C12 C 0.3887(4) 0.3516(3) 0.5907(8) 0.077(2) Uani 1 1 d . . . . .
C15 C 0.5522(3) 0.3924(3) 0.3922(8) 0.077(2) Uani 1 1 d . . . . .
C21 C 0.1223(3) 0.3792(3) 0.2151(8) 0.077(2) Uani 1 1 d . . . . .
C22 C 0.1113(4) 0.3437(3) 0.0051(8) 0.080(2) Uani 1 1 d . . . . .
H22 H 0.165516 0.323491 -0.063615 0.096 Uiso 1 1 calc R U . . .
C13 C 0.4789(4) 0.3381(3) 0.7005(8) 0.079(2) Uani 1 1 d . . . . .
H13 H 0.483782 0.315028 0.845379 0.094 Uiso 1 1 calc R U . . .
C1 C 0.2909(4) 0.3957(3) 0.2513(8) 0.080(2) Uani 1 1 d . . . . .
H1A H 0.288096 0.413837 0.103059 0.096 Uiso 1 1 calc R U . . .
C26 C 0.0425(4) 0.4073(3) 0.3135(8) 0.082(2) Uani 1 1 d . . . . .
H26 H 0.049173 0.430357 0.458437 0.098 Uiso 1 1 calc R U . . .
C14 C 0.5603(4) 0.3573(3) 0.6037(8) 0.080(2) Uani 1 1 d . . . . .
H14 H 0.621268 0.346943 0.679385 0.096 Uiso 1 1 calc R U . . .
C23 C 0.0213(4) 0.3379(3) -0.1035(8) 0.082(2) Uani 1 1 d . . . . .
H23 H 0.014486 0.314132 -0.247825 0.098 Uiso 1 1 calc R U . . .
C25 C -0.0467(4) 0.4019(4) 0.2021(8) 0.084(2) Uani 1 1 d . . . . .
H25 H -0.100582 0.423518 0.270250 0.101 Uiso 1 1 calc R U . . .
C24 C -0.0598(4) 0.3660(3) -0.0064(9) 0.084(2) Uani 1 1 d . . . . .
C27 C -0.1566(4) 0.3560(4) -0.1264(10) 0.100(3) Uani 1 1 d . . . . .
H27A H -0.171562 0.287944 -0.148455 0.149 Uiso 1 1 calc R U . . .
H27B H -0.157273 0.387899 -0.267422 0.149 Uiso 1 1 calc R U . . .
H27C H -0.204393 0.385473 -0.042024 0.149 Uiso 1 1 calc R U . . .
H1 H 0.246(4) 0.345(4) 0.565(10) 0.114(18) Uiso 1 1 d . . . . .

loop_
_atom_site_aniso_label
_atom_site_aniso_U_11
_atom_site_aniso_U_22
_atom_site_aniso_U_33
_atom_site_aniso_U_23
_atom_site_aniso_U_13
_atom_site_aniso_U_12
O1 0.091(3) 0.094(3) 0.085(3) 0.0011(17) 0.014(2) -0.0043(19)
O2 0.086(3) 0.112(3) 0.089(3) 0.011(2) 0.0089(18) -0.0012(19)
N1 0.081(3) 0.077(3) 0.080(3) 0.0005(19) 0.010(2) 0.002(2)
O3 0.083(3) 0.147(4) 0.095(3) 0.012(2) 0.005(2) -0.004(2)
N2 0.083(4) 0.093(3) 0.082(3) -0.002(2) 0.004(2) 0.002(2)
C11 0.075(4) 0.074(3) 0.070(3) 0.002(2) 0.004(2) 0.002(2)
C16 0.082(4) 0.072(3) 0.069(3) 0.000(2) 0.006(3) -0.003(2)
C12 0.081(4) 0.073(3) 0.077(4) 0.001(2) 0.013(3) -0.004(2)
C15 0.077(4) 0.080(3) 0.074(3) -0.004(2) 0.010(2) -0.002(2)
C21 0.078(4) 0.075(3) 0.076(4) 0.006(2) 0.008(2) 0.000(2)
C22 0.075(4) 0.085(4) 0.081(4) 0.002(2) 0.012(3) 0.003(2)
C13 0.084(4) 0.081(3) 0.071(3) 0.000(2) 0.007(3) -0.002(2)
C1 0.087(4) 0.078(4) 0.075(3) 0.003(2) 0.013(3) 0.000(2)
C26 0.084(4) 0.086(4) 0.076(3) -0.002(2) 0.014(3) 0.005(3)
C14 0.082(4) 0.080(3) 0.078(4) 0.001(2) 0.004(2) 0.001(2)
C23 0.084(4) 0.083(4) 0.078(3) -0.001(2) 0.008(3) -0.005(2)
C25 0.078(4) 0.088(4) 0.086(4) 0.000(3) 0.013(3) 0.006(2)
C24 0.082(4) 0.082(4) 0.088(4) 0.006(3) 0.008(3) 0.000(2)
C27 0.089(4) 0.110(4) 0.099(4) 0.001(3) 0.004(3) 0.005(3)

loop_
_atom_type_symbol
_atom_type_description
_atom_type_scat_dispersion_real
_atom_type_scat_dispersion_imag
_atom_type_scat_source
C C 0.0033 0.0016 'International Tables Vol C Tables 4.2.6.8 and 6.1.1.4'
H H 0.0000 0.0000 'International Tables Vol C Tables 4.2.6.8 and 6.1.1.4'
N N 0.0061 0.0033 'International Tables Vol C Tables 4.2.6.8 and 6.1.1.4'
O O 0.0106 0.0060 'International Tables Vol C Tables 4.2.6.8 and 6.1.1.4'

loop_
_geom_angle_atom_site_label_1
_geom_angle_atom_site_label_2
_geom_angle_atom_site_label_3
_geom_angle
_geom_angle_site_symmetry_1
_geom_angle_site_symmetry_3
_geom_angle_publ_flag
C12 O1 H1 108(3) . . ?
C1 N1 C21 122.0(4) . . ?
O3 N2 O2 122.6(5) . . ?
O3 N2 C15 118.9(5) . . ?
O2 N2 C15 118.5(4) . . ?
C16 C11 C12 119.5(4) . . ?
C16 C11 C1 120.0(4) . . ?
C12 C11 C1 120.4(5) . . ?
C15 C16 C11 119.9(4) . . ?
C15 C16 H16 120.0 . . ?
C11 C16 H16 120.0 . . ?
O1 C12 C13 120.0(4) . . ?
O1 C12 C11 121.2(4) . . ?
C13 C12 C11 118.7(5) . . ?
C16 C15 C14 121.6(5) . . ?
C16 C15 N2 119.2(4) . . ?
C14 C15 N2 119.2(4) . . ?
C26 C21 C22 119.4(5) . . ?
C26 C21 N1 118.7(5) . . ?
C22 C21 N1 121.7(4) . . ?
C23 C22 C21 119.7(5) . . ?
C23 C22 H22 120.1 . . ?
C21 C22 H22 120.2 . . ?
C14 C13 C12 121.4(5) . . ?
C14 C13 H13 119.3 . . ?
C12 C13 H13 119.3 . . ?
N1 C1 C11 121.1(5) . . ?
N1 C1 H1A 119.4 . . ?
C11 C1 H1A 119.4 . . ?
C25 C26 C21 120.2(5) . . ?
C25 C26 H26 119.9 . . ?
C21 C26 H26 119.9 . . ?
C13 C14 C15 118.8(5) . . ?
C13 C14 H14 120.6 . . ?
C15 C14 H14 120.6 . . ?
C22 C23 C24 121.6(5) . . ?
C22 C23 H23 119.2 . . ?
C24 C23 H23 119.2 . . ?
C26 C25 C24 121.7(5) . . ?
C26 C25 H25 119.2 . . ?
C24 C25 H25 119.2 . . ?
C25 C24 C23 117.5(5) . . ?
C25 C24 C27 122.3(5) . . ?
C23 C24 C27 120.2(5) . . ?
C24 C27 H27A 109.5 . . ?
C24 C27 H27B 109.5 . . ?
H27A C27 H27B 109.5 . . ?
C24 C27 H27C 109.5 . . ?
H27A C27 H27C 109.5 . . ?
H27B C27 H27C 109.5 . . ?

loop_
_geom_bond_atom_site_label_1
_geom_bond_atom_site_label_2
_geom_bond_distance
_geom_bond_site_symmetry_2
_geom_bond_publ_flag
O1 C12 1.325(6) . ?
O1 H1 1.15(6) . ?
O2 N2 1.234(5) . ?
N1 C1 1.289(6) . ?
N1 C21 1.425(6) . ?
O3 N2 1.226(5) . ?
N2 C15 1.455(6) . ?
C11 C16 1.384(6) . ?
C11 C12 1.418(7) . ?
C11 C1 1.442(7) . ?
C16 C15 1.370(6) . ?
C16 H16 0.9500 . ?
C12 C13 1.396(7) . ?
C15 C14 1.394(7) . ?
C21 C26 1.384(7) . ?
C21 C22 1.387(7) . ?
C22 C23 1.381(7) . ?
C22 H22 0.9500 . ?
C13 C14 1.368(7) . ?
C13 H13 0.9500 . ?
C1 H1A 0.9500 . ?
C26 C25 1.378(7) . ?
C26 H26 0.9500 . ?
C14 H14 0.9500 . ?
C23 C24 1.395(7) . ?
C23 H23 0.9500 . ?
C25 C24 1.382(7) . ?
C25 H25 0.9500 . ?
C24 C27 1.497(7) . ?
C27 H27A 0.9800 . ?
C27 H27B 0.9800 . ?
C27 H27C 0.9800 . ?

loop_
_geom_hbond_atom_site_label_D
_geom_hbond_atom_site_label_H
_geom_hbond_atom_site_label_A
_geom_hbond_distance_DH
_geom_hbond_distance_HA
_geom_hbond_distance_DA
_geom_hbond_angle_DHA
_geom_hbond_site_symmetry_A
C16 H16 O2 0.95 2.56 3.334(6) 139.0 3_665
O1 H1 N1 1.15(6) 1.51(6) 2.550(5) 145(5) .
